data_2237003
loop_
_publ_author_name
'Thames, Anthony T.'
'White, Frankie D.'
'Pham, Lam N.'
'Xiang, Kang Rui'
'Sykora, Richard E.'

_publ_section_title
;
 Tris(thiocyanato-\k<i>N</i>)tris(triphenylphosphine
 oxide-\k<i>O</i>)europium(III)--(nitrato-\k^2^<i>O</i>,<i>O</i>')bis(thiocyanato-\k<i>N</i>)tris(triphenylphosphine
 oxide-\k<i>O</i>)europium(III) (1/1)
;
_journal_coeditor_code QM2089
_journal_issue 12
_journal_name_full 'Acta Crystallographica Section E'
_journal_page_first m1530
_journal_paper_doi 10.1107/S1600536812047472
_journal_volume 68
_journal_year 2012
_chemical_formula_iupac '[Eu (N C S)3 (C18 H15 O P)3] [Eu (N C S)2 (N O3) (C18 H15 O P)3]'
_chemical_formula_moiety 'C56 H45 Eu N3 O6 P3 S2, C57 H45 Eu N3 O3 P3 S3'
_chemical_formula_sum 'C113 H90 Eu2 N6 O9 P6 S5'
_chemical_formula_weight 2325.95
_chemical_name_systematic
;
Tris(thiocyanato-\k<i>N</i>)tris(triphenylphosphine
oxide-\k<i>O</i>)europium(III)--
(nitrato-\k^2^<i>O</i>,<i>O</i>')bis(thiocyanato-
\k<i>N</i>)tris(triphenylphosphine
oxide-\k<i>O</i>)europium(III) (1/1)
;
_space_group_crystal_system trigonal
_space_group_IT_number 146
_space_group_name_Hall 'R 3'
_space_group_name_H-M_alt 'R 3'
_symmetry_space_group_name_Hall 'R 3'
_symmetry_space_group_name_H-M 'R 3 :H'
_atom_sites_solution_hydrogens geom
_atom_sites_solution_primary direct
_atom_sites_solution_secondary difmap
_audit_creation_method
;
Olex2 1.1
(compiled 2011.11.01 svn.r2039, GUI svn.r3906)
;
_cell_angle_alpha 90.00
_cell_angle_beta 90.00
_cell_angle_gamma 120.00
_cell_formula_units_Z 3
_cell_length_a 20.3249(7)
_cell_length_b 20.3249(7)
_cell_length_c 22.3186(6)
_cell_measurement_reflns_used 5442
_cell_measurement_temperature 180(2)
_cell_measurement_theta_max 25.0325
_cell_measurement_theta_min 3.1888
_cell_volume 7984.6(4)
_computing_cell_refinement
;
<i>CrysAlis PRO</i> (Agilent, 2012)
;
_computing_data_collection
;
<i>CrysAlis PRO</i> (Agilent, 2012)
;
_computing_data_reduction
;
<i>CrysAlis PRO</i> (Agilent, 2012)
;
_computing_molecular_graphics
;
<i>OLEX2</i> (Dolomanov <i>et al.</i>, 2009)
;
_computing_publication_material
;
<i>publCIF</i> (Westrip, 2010)
;
_computing_structure_refinement '<i>SHELXL97</i> (Sheldrick, 2008)'
_computing_structure_solution '<i>SHELXS97</i> (Sheldrick, 2008)'
_diffrn_ambient_temperature 180(2)
_diffrn_measured_fraction_theta_full 0.998
_diffrn_measured_fraction_theta_max 0.998
_diffrn_measurement_device_type 'Agilent Xcalibur Eos'
_diffrn_measurement_method '\w scans'
_diffrn_radiation_monochromator graphite
_diffrn_radiation_type MoK\a
_diffrn_radiation_wavelength 0.71073
_diffrn_reflns_av_R_equivalents 0.0517
_diffrn_reflns_limit_h_max 23
_diffrn_reflns_limit_h_min -24
_diffrn_reflns_limit_k_max 24
_diffrn_reflns_limit_k_min -22
_diffrn_reflns_limit_l_max 26
_diffrn_reflns_limit_l_min -26
_diffrn_reflns_number 15970
_diffrn_reflns_theta_full 25.09
_diffrn_reflns_theta_max 25.09
_diffrn_reflns_theta_min 3.20
_exptl_absorpt_coefficient_mu 1.416
_exptl_absorpt_correction_T_max 1.00000
_exptl_absorpt_correction_T_min 0.89227
_exptl_absorpt_correction_type multi-scan
_exptl_absorpt_process_details
;
(<i>CrysAlis PRO</i>; Agilent, 2012)
;
_exptl_crystal_colour colourless
_exptl_crystal_density_diffrn 1.451
_exptl_crystal_density_method 'not measured'
_exptl_crystal_description prism
_exptl_crystal_F_000 3534
_exptl_crystal_size_max 0.118
_exptl_crystal_size_mid 0.072
_exptl_crystal_size_min 0.046
_refine_diff_density_max 1.303
_refine_diff_density_min -0.896
_refine_ls_abs_structure_details 'Flack (1983), 3154 Friedel pairs'
_refine_ls_abs_structure_Flack -0.045(9)
_refine_ls_extinction_method none
_refine_ls_goodness_of_fit_ref 1.020
_refine_ls_hydrogen_treatment constr
_refine_ls_matrix_type full
_refine_ls_number_parameters 439
_refine_ls_number_reflns 6325
_refine_ls_number_restraints 8
_refine_ls_restrained_S_all 1.020
_refine_ls_R_factor_all 0.0519
_refine_ls_R_factor_gt 0.0424
_refine_ls_shift/su_max 0.001
_refine_ls_shift/su_mean 0.000
_refine_ls_structure_factor_coef Fsqd
_refine_ls_weighting_details 'calc w=1/[\s^2^(Fo^2^)+(0.0112P)^2^+0.0000P] where P=(Fo^2^+2Fc^2^)/3'
_refine_ls_weighting_scheme calc
_refine_ls_wR_factor_gt 0.0595
_refine_ls_wR_factor_ref 0.0653
_reflns_number_gt 5614
_reflns_number_total 6325
_reflns_threshold_expression I>2\s(I)
_cod_data_source_file qm2089.cif
_cod_data_source_block I
_cod_original_cell_volume 7984.7(4)
_cod_database_code 2237003
_cod_database_fobs_code 2237003

loop_
_space_group_symop_id
_space_group_symop_operation_xyz
1 'x, y, z'
2 '-y, x-y, z'
3 '-x+y, -x, z'
4 'x+2/3, y+1/3, z+1/3'
5 '-y+2/3, x-y+1/3, z+1/3'
6 '-x+y+2/3, -x+1/3, z+1/3'
7 'x+1/3, y+2/3, z+2/3'
8 '-y+1/3, x-y+2/3, z+2/3'
9 '-x+y+1/3, -x+2/3, z+2/3'

loop_
_atom_site_type_symbol
_atom_site_label
_atom_site_fract_x
_atom_site_fract_y
_atom_site_fract_z
_atom_site_U_iso_or_equiv
_atom_site_adp_type
_atom_site_calc_flag
_atom_site_refinement_flags
_atom_site_occupancy
_atom_site_symmetry_multiplicity
_atom_site_disorder_assembly
_atom_site_disorder_group
Eu Eu1 0.6667 0.3333 0.305072(13) 0.02675(13) Uani d S 1 3 . .
Eu Eu2 0.0000 0.0000 0.462118(16) 0.04265(17) Uani d S 1 3 . .
P P2 0.16058(9) 0.14280(10) 0.55807(6) 0.0392(4) Uani d . 1 1 . .
C C20 0.1572(3) 0.1238(3) 0.6370(2) 0.0325(13) Uani d . 1 1 A .
C C26 0.1639(3) 0.2324(3) 0.5478(2) 0.0422(15) Uani d . 1 1 A .
C C27 0.0969(4) 0.2320(4) 0.5345(2) 0.0556(18) Uani d . 1 1 . .
H H27 0.0511 0.1848 0.5302 0.067 Uiso calc R 1 1 A .
C C25 0.1888(3) 0.1809(3) 0.6797(2) 0.0433(15) Uani d . 1 1 . .
H H25 0.2129 0.2327 0.6680 0.052 Uiso calc R 1 1 A .
C C23 0.1489(3) 0.0872(3) 0.7568(2) 0.0476(16) Uani d . 1 1 . .
H H23 0.1458 0.0748 0.7981 0.057 Uiso calc R 1 1 A .
C C21 0.1214(3) 0.0488(3) 0.6551(2) 0.0416(15) Uani d . 1 1 . .
H H21 0.0993 0.0096 0.6259 0.050 Uiso calc R 1 1 A .
C C5 0.6419(4) 0.6382(4) 0.3299(3) 0.063(2) Uani d . 1 1 . .
H H5 0.6622 0.6894 0.3173 0.075 Uiso calc R 1 1 . .
C C7 0.6563(3) 0.5304(3) 0.3457(2) 0.0447(15) Uani d . 1 1 . .
H H7 0.6869 0.5072 0.3435 0.054 Uiso calc R 1 1 . .
C C22 0.1170(3) 0.0297(3) 0.7152(2) 0.0484(16) Uani d . 1 1 A .
H H22 0.0926 -0.0220 0.7274 0.058 Uiso calc R 1 1 . .
C C24 0.1848(3) 0.1616(3) 0.7400(2) 0.0538(17) Uani d . 1 1 A .
H H24 0.2071 0.2004 0.7694 0.065 Uiso calc R 1 1 . .
C C3 0.5402(3) 0.5249(4) 0.3722(2) 0.0508(16) Uani d . 1 1 . .
H H3 0.4900 0.4981 0.3879 0.061 Uiso calc R 1 1 . .
C C31 0.2310(4) 0.3011(4) 0.5537(2) 0.0543(18) Uani d . 1 1 . .
H H31 0.2775 0.3025 0.5619 0.065 Uiso calc R 1 1 A .
C C4 0.5701(4) 0.5993(4) 0.3524(3) 0.069(2) Uani d . 1 1 . .
H H4 0.5402 0.6232 0.3545 0.083 Uiso calc R 1 1 . .
C C32 0.2453(3) 0.1481(3) 0.5283(3) 0.0455(15) Uani d . 1 1 A .
C C28 0.0957(6) 0.2984(5) 0.5274(3) 0.076(3) Uani d . 1 1 A .
H H28 0.0494 0.2968 0.5175 0.091 Uiso calc R 1 1 . .
C C6 0.6848(4) 0.6037(4) 0.3256(2) 0.0566(19) Uani d . 1 1 . .
H H6 0.7343 0.6304 0.3088 0.068 Uiso calc R 1 1 . .
C C15 0.4249(3) 0.2996(3) 0.3298(2) 0.0411(14) Uani d . 1 1 . .
H H15 0.4606 0.2973 0.3037 0.049 Uiso calc R 1 1 . .
C C14 0.4488(3) 0.3405(3) 0.3818(2) 0.0339(13) Uani d . 1 1 . .
C C19 0.3959(3) 0.3451(3) 0.4193(2) 0.0471(16) Uani d . 1 1 . .
H H19 0.4122 0.3741 0.4552 0.057 Uiso calc R 1 1 . .
C C17 0.2956(4) 0.2656(4) 0.3514(3) 0.0572(18) Uani d . 1 1 . .
H H17 0.2434 0.2404 0.3405 0.069 Uiso calc R 1 1 . .
C C18 0.3194(3) 0.3069(4) 0.4038(3) 0.0521(17) Uani d . 1 1 . .
H H18 0.2834 0.3093 0.4294 0.063 Uiso calc R 1 1 . .
C C16 0.3476(4) 0.2612(3) 0.3151(3) 0.0507(17) Uani d . 1 1 . .
H H16 0.3309 0.2316 0.2796 0.061 Uiso calc R 1 1 . .
C C2 0.5837(3) 0.4902(3) 0.3689(2) 0.0341(13) Uani d . 1 1 . .
P P1 0.54959(10) 0.39503(10) 0.39594(7) 0.0340(4) Uani d . 1 1 . .
C C33 0.2450(4) 0.1274(4) 0.4703(3) 0.069(2) Uani d . 1 1 . .
H H33 0.2013 0.1138 0.4464 0.083 Uiso calc R 1 1 A .
C C35 0.3655(6) 0.1416(6) 0.4787(4) 0.106(3) Uani d . 1 1 . .
H H35 0.4063 0.1373 0.4622 0.127 Uiso calc R 1 1 A .
C C34 0.3056(5) 0.1254(5) 0.4453(4) 0.096(3) Uani d . 1 1 A .
H H34 0.3046 0.1126 0.4042 0.115 Uiso calc R 1 1 . .
C C36 0.3692(5) 0.1647(6) 0.5374(4) 0.128(4) Uani d . 1 1 A .
H H36 0.4139 0.1800 0.5603 0.153 Uiso calc R 1 1 . .
C C8 0.5630(3) 0.3996(3) 0.4755(2) 0.0345(13) Uani d . 1 1 . .
C C9 0.5823(3) 0.4644(3) 0.5082(2) 0.0465(16) Uani d . 1 1 . .
H H9 0.5902 0.5090 0.4882 0.056 Uiso calc R 1 1 . .
C C13 0.5536(4) 0.3365(4) 0.5059(3) 0.083(3) Uani d . 1 1 . .
H H13 0.5412 0.2913 0.4846 0.100 Uiso calc R 1 1 . .
C C12 0.5624(5) 0.3390(4) 0.5682(3) 0.089(3) Uani d . 1 1 . .
H H12 0.5555 0.2952 0.5889 0.107 Uiso calc R 1 1 . .
C C37 0.3063(4) 0.1655(5) 0.5630(3) 0.093(3) Uani d . 1 1 . .
H H37 0.3068 0.1781 0.6040 0.112 Uiso calc R 1 1 A .
C C11 0.5805(4) 0.4029(4) 0.5991(3) 0.060(2) Uani d . 1 1 . .
H H11 0.5862 0.4040 0.6414 0.072 Uiso calc R 1 1 . .
C C10 0.5904(4) 0.4652(4) 0.5695(2) 0.0555(17) Uani d . 1 1 . .
H H10 0.6031 0.5102 0.5912 0.067 Uiso calc R 1 1 . .
C C29 0.1603(7) 0.3662(5) 0.5344(3) 0.089(3) Uani d . 1 1 . .
H H29 0.1592 0.4122 0.5304 0.107 Uiso calc R 1 1 A .
C C30 0.2286(5) 0.3681(4) 0.5475(3) 0.072(2) Uani d . 1 1 A .
H H30 0.2739 0.4157 0.5522 0.086 Uiso calc R 1 1 . .
O O1 0.5906(3) 0.3592(3) 0.36468(18) 0.0356(12) Uani d . 1 1 . .
O O2 0.0922(3) 0.0804(3) 0.52650(18) 0.0436(13) Uani d . 1 1 A .
N N1 0.5587(3) 0.2656(4) 0.2408(2) 0.0473(17) Uani d D 1 1 . .
C C1 0.5031(4) 0.2346(4) 0.2139(2) 0.0405(16) Uani d D 1 1 . .
S S1 0.42411(10) 0.18996(11) 0.17744(7) 0.0675(6) Uani d D 1 1 . .
N N2 0.0419(7) 0.1088(7) 0.4014(5) 0.059(4) Uani d PD 0.667 1 A 1
C C38 0.0671(12) 0.1696(9) 0.3841(9) 0.065(3) Uani d PD 0.667 1 A 1
S S2 0.0997(3) 0.25559(18) 0.36159(19) 0.0701(11) Uani d PD 0.667 1 A 1
O O3 0.0028(11) 0.1221(9) 0.4189(6) 0.086(5) Uani d PD 0.333 1 A 2
O O4 0.0805(12) 0.1092(11) 0.3900(8) 0.086(5) Uani d PD 0.333 1 A 2
O O5 0.0886(13) 0.2223(11) 0.3588(10) 0.065(3) Uani d PD 0.333 1 A 2
N N3 0.0614(15) 0.1602(12) 0.3857(12) 0.065(3) Uani d PD 0.333 1 A 2

loop_
_atom_site_aniso_label
_atom_site_aniso_U_11
_atom_site_aniso_U_22
_atom_site_aniso_U_33
_atom_site_aniso_U_12
_atom_site_aniso_U_13
_atom_site_aniso_U_23
Eu1 0.02793(16) 0.02793(16) 0.0244(3) 0.01396(8) 0.000 0.000
Eu2 0.0534(2) 0.0534(2) 0.0211(3) 0.02671(11) 0.000 0.000
P2 0.0414(10) 0.0455(11) 0.0281(8) 0.0197(9) 0.0038(7) 0.0029(7)
C20 0.026(3) 0.038(3) 0.026(3) 0.010(3) 0.000(2) 0.005(2)
C26 0.052(4) 0.050(4) 0.025(3) 0.026(4) 0.005(3) 0.007(3)
C27 0.076(5) 0.079(5) 0.034(3) 0.055(4) 0.009(3) 0.002(3)
C25 0.057(4) 0.032(3) 0.031(3) 0.015(3) 0.004(3) 0.006(3)
C23 0.052(4) 0.052(4) 0.034(3) 0.023(4) 0.002(3) 0.013(3)
C21 0.048(4) 0.037(4) 0.034(3) 0.017(3) 0.002(3) 0.000(3)
C5 0.090(6) 0.043(4) 0.057(4) 0.034(5) -0.002(4) 0.009(3)
C7 0.048(4) 0.046(4) 0.036(3) 0.020(3) 0.003(3) -0.010(3)
C22 0.053(4) 0.040(4) 0.050(4) 0.021(3) 0.006(3) 0.014(3)
C24 0.059(4) 0.047(4) 0.038(3) 0.014(4) -0.009(3) -0.005(3)
C3 0.050(4) 0.053(4) 0.056(4) 0.031(4) 0.018(3) 0.015(3)
C31 0.069(5) 0.056(5) 0.035(3) 0.029(4) 0.004(3) 0.003(3)
C4 0.082(6) 0.059(5) 0.081(5) 0.047(5) 0.013(4) 0.015(4)
C32 0.042(4) 0.057(4) 0.042(3) 0.028(4) 0.009(3) 0.014(3)
C28 0.120(8) 0.097(7) 0.053(5) 0.087(7) 0.004(5) 0.004(5)
C6 0.052(4) 0.040(4) 0.048(4) 0.000(4) 0.013(3) 0.000(3)
C15 0.037(4) 0.042(4) 0.042(3) 0.018(3) 0.002(3) -0.008(3)
C14 0.033(3) 0.033(3) 0.036(3) 0.017(3) 0.008(2) 0.005(2)
C19 0.045(4) 0.058(4) 0.040(3) 0.027(4) 0.010(3) -0.001(3)
C17 0.036(4) 0.060(5) 0.078(5) 0.026(4) -0.010(3) -0.010(4)
C18 0.037(4) 0.060(5) 0.069(5) 0.031(4) 0.015(3) 0.005(4)
C16 0.055(5) 0.045(4) 0.052(4) 0.025(4) -0.014(3) -0.020(3)
C2 0.042(4) 0.041(4) 0.025(3) 0.025(3) -0.003(2) -0.008(2)
P1 0.0356(10) 0.0403(10) 0.0302(9) 0.0221(9) -0.0010(7) -0.0040(7)
C33 0.076(6) 0.105(6) 0.054(4) 0.066(5) 0.014(4) 0.007(4)
C35 0.121(9) 0.176(10) 0.073(6) 0.114(8) 0.057(6) 0.039(6)
C34 0.119(8) 0.148(9) 0.062(5) 0.099(8) 0.035(5) 0.024(5)
C36 0.064(6) 0.236(12) 0.101(7) 0.089(8) 0.013(5) 0.030(7)
C8 0.036(3) 0.043(4) 0.033(3) 0.026(3) 0.002(2) -0.003(3)
C9 0.060(4) 0.057(4) 0.032(3) 0.037(4) -0.003(3) -0.002(3)
C13 0.161(9) 0.067(5) 0.044(4) 0.074(6) -0.008(4) 0.001(4)
C12 0.160(9) 0.090(7) 0.049(4) 0.086(7) -0.003(5) 0.015(4)
C37 0.066(6) 0.156(9) 0.060(5) 0.058(6) 0.026(4) 0.015(5)
C11 0.065(5) 0.104(6) 0.030(3) 0.057(5) 0.001(3) -0.004(4)
C10 0.063(5) 0.065(5) 0.040(3) 0.032(4) -0.001(3) -0.009(3)
C29 0.176(11) 0.087(7) 0.037(4) 0.090(8) 0.018(6) 0.011(5)
C30 0.111(7) 0.046(5) 0.036(4) 0.022(5) 0.010(4) 0.002(3)
O1 0.036(3) 0.043(3) 0.035(3) 0.026(2) -0.002(2) -0.009(2)
O2 0.039(3) 0.053(3) 0.030(2) 0.016(3) -0.0020(19) -0.003(2)
N1 0.034(4) 0.064(4) 0.034(3) 0.018(3) -0.013(3) -0.006(3)
C1 0.054(5) 0.057(5) 0.028(3) 0.041(4) 0.009(3) 0.002(3)
S1 0.0499(12) 0.0825(15) 0.0536(10) 0.0207(11) -0.0238(8) -0.0100(9)
N2 0.063(10) 0.086(11) 0.038(7) 0.045(9) 0.017(6) 0.001(6)
C38 0.065(6) 0.085(8) 0.047(5) 0.040(7) 0.013(4) 0.004(5)
S2 0.096(3) 0.049(2) 0.067(2) 0.038(2) 0.0164(17) 0.0274(19)
O3 0.137(15) 0.069(8) 0.054(8) 0.053(10) 0.013(8) 0.027(6)
O4 0.137(15) 0.069(8) 0.054(8) 0.053(10) 0.013(8) 0.027(6)
O5 0.065(6) 0.085(8) 0.047(5) 0.040(7) 0.013(4) 0.004(5)
N3 0.065(6) 0.085(8) 0.047(5) 0.040(7) 0.013(4) 0.004(5)

loop_
_atom_type_symbol
_atom_type_description
_atom_type_scat_dispersion_real
_atom_type_scat_dispersion_imag
_atom_type_scat_source
C C 0.0033 0.0016 'International Tables Vol C Tables 4.2.6.8 and 6.1.1.4'
H H 0.0000 0.0000 'International Tables Vol C Tables 4.2.6.8 and 6.1.1.4'
N N 0.0061 0.0033 'International Tables Vol C Tables 4.2.6.8 and 6.1.1.4'
O O 0.0106 0.0060 'International Tables Vol C Tables 4.2.6.8 and 6.1.1.4'
P P 0.1023 0.0942 'International Tables Vol C Tables 4.2.6.8 and 6.1.1.4'
S S 0.1246 0.1234 'International Tables Vol C Tables 4.2.6.8 and 6.1.1.4'
Eu Eu -0.1578 3.6682 'International Tables Vol C Tables 4.2.6.8 and 6.1.1.4'

loop_
_geom_angle_atom_site_label_1
_geom_angle_atom_site_label_2
_geom_angle_atom_site_label_3
_geom_angle_site_symmetry_1
_geom_angle_site_symmetry_3
_geom_angle
O1 Eu1 O1 2_655 3_665 89.68(16)
O1 Eu1 O1 2_655 . 89.68(16)
O1 Eu1 O1 3_665 . 89.68(16)
O1 Eu1 N1 3_665 2_655 95.6(2)
O1 Eu1 N1 2_655 2_655 87.14(19)
O1 Eu1 N1 . 2_655 173.8(2)
O1 Eu1 N1 2_655 . 95.6(2)
O1 Eu1 N1 3_665 . 173.8(2)
O1 Eu1 N1 2_655 3_665 173.8(2)
O1 Eu1 N1 . . 87.14(19)
O1 Eu1 N1 . 3_665 95.6(2)
O1 Eu1 N1 3_665 3_665 87.14(19)
N1 Eu1 N1 2_655 . 87.9(2)
N1 Eu1 N1 2_655 3_665 87.9(2)
N1 Eu1 N1 . 3_665 87.9(2)
O2 Eu2 O2 . 2 84.41(16)
O2 Eu2 O2 . 3 84.41(16)
O2 Eu2 O2 2 3 84.41(16)
O2 Eu2 N2 2 2 84.7(3)
O2 Eu2 N2 . 2 166.8(3)
O2 Eu2 N2 3 2 101.9(3)
O2 Eu2 N2 . . 84.7(3)
O2 Eu2 N2 2 . 101.9(3)
O2 Eu2 N2 . 3 101.9(3)
O2 Eu2 N2 3 . 166.8(3)
O2 Eu2 N2 3 3 84.7(3)
O2 Eu2 N2 2 3 166.8(3)
O2 Eu2 O3 2 3 161.7(4)
O2 Eu2 O3 3 3 86.1(4)
O2 Eu2 O3 . 3 79.1(4)
O2 Eu2 O3 3 . 161.7(3)
O2 Eu2 O3 2 . 79.1(4)
O2 Eu2 O3 . . 86.1(4)
O2 Eu2 O3 3 2 79.1(4)
O2 Eu2 O3 . 2 161.7(3)
O2 Eu2 O3 2 2 86.1(4)
O2 Eu2 O4 2 . 119.1(4)
O2 Eu2 O4 . . 80.5(5)
O2 Eu2 O4 3 . 150.2(5)
O2 Eu2 O4 3 2 119.1(4)
O2 Eu2 O4 2 2 80.5(5)
O2 Eu2 O4 3 3 80.5(5)
O2 Eu2 O4 . 2 150.2(5)
O2 Eu2 O4 2 3 150.2(5)
O2 Eu2 O4 . 3 119.1(4)
N2 Eu2 N2 . 3 90.3(4)
N2 Eu2 N2 2 3 90.3(4)
N2 Eu2 N2 2 . 90.3(4)
N2 Eu2 O3 . 3 84.5(5)
N2 Eu2 O3 2 3 112.6(5)
N2 Eu2 O3 . . 23.1(4)
N2 Eu2 O3 3 . 112.6(5)
N2 Eu2 O3 3 3 23.1(4)
N2 Eu2 O3 2 . 84.5(5)
N2 Eu2 O3 2 2 23.1(4)
N2 Eu2 O3 3 2 84.5(5)
N2 Eu2 O3 . 2 112.6(5)
N2 Eu2 O4 2 2 18.6(5)
N2 Eu2 O4 3 3 18.6(5)
N2 Eu2 O4 3 . 73.6(5)
N2 Eu2 O4 . . 18.6(5)
N2 Eu2 O4 3 2 98.4(5)
N2 Eu2 O4 . 3 98.4(5)
N2 Eu2 O4 2 3 73.6(5)
N2 Eu2 O4 . 2 73.6(5)
N2 Eu2 O4 2 . 98.4(5)
O3 Eu2 O3 2 3 107.4(4)
O3 Eu2 O3 . 3 107.4(4)
O3 Eu2 O3 2 . 107.4(4)
O4 Eu2 O3 3 . 117.8(5)
O4 Eu2 O3 . 2 117.8(5)
O4 Eu2 O3 . . 41.5(5)
O4 Eu2 O3 2 . 66.0(6)
O4 Eu2 O3 3 2 66.0(6)
O4 Eu2 O3 3 3 41.5(5)
O4 Eu2 O3 . 3 66.0(6)
O4 Eu2 O3 2 2 41.5(5)
O4 Eu2 O3 2 3 117.8(5)
O4 Eu2 O4 2 . 84.7(7)
O4 Eu2 O4 . 3 84.7(7)
O4 Eu2 O4 2 3 84.7(7)
C20 P2 C26 . . 108.7(2)
C20 P2 C32 . . 107.9(3)
C32 P2 C26 . . 110.0(3)
O2 P2 C20 . . 110.9(3)
O2 P2 C26 . . 110.1(3)
O2 P2 C32 . . 109.3(3)
C25 C20 P2 . . 122.8(4)
C21 C20 P2 . . 117.8(4)
C21 C20 C25 . . 119.4(4)
C27 C26 P2 . . 118.7(5)
C31 C26 P2 . . 121.8(5)
C31 C26 C27 . . 119.5(6)
C26 C27 H27 . . 119.4
C28 C27 C26 . . 121.3(7)
C28 C27 H27 . . 119.4
C20 C25 H25 . . 120.3
C20 C25 C24 . . 119.3(5)
C24 C25 H25 . . 120.3
C22 C23 H23 . . 119.3
C24 C23 H23 . . 119.3
C24 C23 C22 . . 121.4(5)
C20 C21 H21 . . 119.4
C20 C21 C22 . . 121.1(5)
C22 C21 H21 . . 119.4
C4 C5 H5 . . 120.0
C4 C5 C6 . . 120.0(6)
C6 C5 H5 . . 120.0
C6 C7 H7 . . 119.7
C6 C7 C2 . . 120.6(6)
C2 C7 H7 . . 119.7
C23 C22 C21 . . 118.5(5)
C23 C22 H22 . . 120.7
C21 C22 H22 . . 120.7
C25 C24 H24 . . 119.9
C23 C24 C25 . . 120.2(5)
C23 C24 H24 . . 119.9
C4 C3 H3 . . 120.2
C2 C3 H3 . . 120.2
C2 C3 C4 . . 119.7(6)
C26 C31 H31 . . 120.7
C26 C31 C30 . . 118.6(7)
C30 C31 H31 . . 120.7
C5 C4 C3 . . 120.6(7)
C5 C4 H4 . . 119.7
C3 C4 H4 . . 119.7
C33 C32 P2 . . 118.4(5)
C37 C32 P2 . . 122.1(5)
C37 C32 C33 . . 119.3(6)
C27 C28 H28 . . 119.9
C29 C28 C27 . . 120.1(9)
C29 C28 H28 . . 119.9
C5 C6 C7 . . 120.1(6)
C5 C6 H6 . . 119.9
C7 C6 H6 . . 119.9
C14 C15 H15 . . 120.1
C14 C15 C16 . . 119.7(5)
C16 C15 H15 . . 120.1
C15 C14 C19 . . 119.7(5)
C15 C14 P1 . . 118.1(4)
C19 C14 P1 . . 121.8(4)
C14 C19 H19 . . 120.2
C18 C19 C14 . . 119.6(5)
C18 C19 H19 . . 120.2
C18 C17 H17 . . 120.2
C16 C17 H17 . . 120.2
C16 C17 C18 . . 119.6(6)
C19 C18 H18 . . 119.8
C17 C18 C19 . . 120.4(5)
C17 C18 H18 . . 119.8
C15 C16 H16 . . 119.6
C17 C16 C15 . . 120.9(5)
C17 C16 H16 . . 119.6
C7 C2 C3 . . 119.0(5)
C7 C2 P1 . . 119.1(4)
C3 C2 P1 . . 121.9(4)
C2 P1 C14 . . 108.1(3)
C8 P1 C14 . . 107.6(2)
C8 P1 C2 . . 108.0(3)
O1 P1 C14 . . 110.5(3)
O1 P1 C2 . . 110.5(3)
O1 P1 C8 . . 111.9(3)
C32 C33 H33 . . 119.0
C32 C33 C34 . . 122.0(7)
C34 C33 H33 . . 119.0
C34 C35 H35 . . 119.8
C34 C35 C36 . . 120.4(8)
C36 C35 H35 . . 119.8
C33 C34 H34 . . 120.3
C35 C34 C33 . . 119.5(8)
C35 C34 H34 . . 120.3
C35 C36 H36 . . 120.2
C35 C36 C37 . . 119.6(8)
C37 C36 H36 . . 120.2
C9 C8 P1 . . 122.5(4)
C13 C8 P1 . . 119.6(4)
C13 C8 C9 . . 117.9(5)
C8 C9 H9 . . 119.6
C10 C9 C8 . . 120.9(5)
C10 C9 H9 . . 119.6
C8 C13 H13 . . 120.0
C8 C13 C12 . . 120.0(6)
C12 C13 H13 . . 120.0
C13 C12 H12 . . 119.6
C11 C12 C13 . . 120.9(6)
C11 C12 H12 . . 119.6
C32 C37 C36 . . 118.9(7)
C32 C37 H37 . . 120.5
C36 C37 H37 . . 120.5
C12 C11 H11 . . 120.3
C12 C11 C10 . . 119.5(6)
C10 C11 H11 . . 120.3
C9 C10 H10 . . 119.5
C11 C10 C9 . . 120.9(6)
C11 C10 H10 . . 119.5
C28 C29 H29 . . 120.2
C28 C29 C30 . . 119.7(8)
C30 C29 H29 . . 120.2
C31 C30 C29 . . 120.8(8)
C31 C30 H30 . . 119.6
C29 C30 H30 . . 119.6
P1 O1 Eu1 . . 165.8(3)
P2 O2 Eu2 . . 168.6(3)
C1 N1 Eu1 . . 173.5(6)
N1 C1 S1 . . 178.8(7)
C38 N2 Eu2 . . 164.6(14)
N2 C38 S2 . . 177(2)
N3 O3 Eu2 . . 110.8(14)
N3 O4 Eu2 . . 115.3(14)
O4 N3 O3 . . 92.0(17)
O5 N3 O3 . . 134(2)
O5 N3 O4 . . 134(2)

loop_
_geom_bond_atom_site_label_1
_geom_bond_atom_site_label_2
_geom_bond_site_symmetry_2
_geom_bond_distance
Eu1 O1 2_655 2.292(4)
Eu1 O1 3_665 2.292(4)
Eu1 O1 . 2.292(4)
Eu1 N1 2_655 2.397(6)
Eu1 N1 . 2.397(6)
Eu1 N1 3_665 2.397(6)
Eu2 O2 . 2.277(4)
Eu2 O2 2 2.277(4)
Eu2 O2 3 2.277(4)
Eu2 N2 2 2.359(12)
Eu2 N2 . 2.359(12)
Eu2 N2 3 2.359(12)
Eu2 O3 3 2.637(16)
Eu2 O3 . 2.637(16)
Eu2 O3 2 2.637(16)
Eu2 O4 3 2.562(17)
Eu2 O4 . 2.562(18)
Eu2 O4 2 2.562(17)
P2 C20 . 1.799(5)
P2 C26 . 1.803(6)
P2 C32 . 1.799(6)
P2 O2 . 1.508(5)
C20 C25 . 1.387(7)
C20 C21 . 1.381(7)
C26 C27 . 1.390(8)
C26 C31 . 1.387(8)
C27 H27 . 0.9500
C27 C28 . 1.371(9)
C25 H25 . 0.9500
C25 C24 . 1.391(6)
C23 H23 . 0.9500
C23 C22 . 1.375(7)
C23 C24 . 1.363(7)
C21 H21 . 0.9500
C21 C22 . 1.387(6)
C5 H5 . 0.9500
C5 C4 . 1.361(8)
C5 C6 . 1.369(8)
C7 H7 . 0.9500
C7 C6 . 1.376(7)
C7 C2 . 1.381(7)
C22 H22 . 0.9500
C24 H24 . 0.9500
C3 H3 . 0.9500
C3 C4 . 1.390(8)
C3 C2 . 1.384(7)
C31 H31 . 0.9500
C31 C30 . 1.393(9)
C4 H4 . 0.9500
C32 C33 . 1.360(7)
C32 C37 . 1.350(8)
C28 H28 . 0.9500
C28 C29 . 1.356(11)
C6 H6 . 0.9500
C15 H15 . 0.9500
C15 C14 . 1.368(7)
C15 C16 . 1.400(7)
C14 C19 . 1.403(7)
C14 P1 . 1.804(5)
C19 H19 . 0.9500
C19 C18 . 1.390(7)
C17 H17 . 0.9500
C17 C18 . 1.379(7)
C17 C16 . 1.369(7)
C18 H18 . 0.9500
C16 H16 . 0.9500
C2 P1 . 1.800(6)
P1 C8 . 1.791(5)
P1 O1 . 1.522(4)
C33 H33 . 0.9500
C33 C34 . 1.372(8)
C35 H35 . 0.9500
C35 C34 . 1.321(10)
C35 C36 . 1.381(10)
C34 H34 . 0.9500
C36 H36 . 0.9500
C36 C37 . 1.407(9)
C8 C9 . 1.381(7)
C8 C13 . 1.377(7)
C9 H9 . 0.9500
C9 C10 . 1.376(6)
C13 H13 . 0.9500
C13 C12 . 1.399(7)
C12 H12 . 0.9500
C12 C11 . 1.348(8)
C37 H37 . 0.9500
C11 H11 . 0.9500
C11 C10 . 1.353(8)
C10 H10 . 0.9500
C29 H29 . 0.9500
C29 C30 . 1.401(11)
C30 H30 . 0.9500
N1 C1 . 1.150(8)
C1 S1 . 1.615(7)
N2 C38 . 1.144(14)
C38 S2 . 1.608(13)
O3 N3 . 1.283(19)
O4 N3 . 1.280(19)
O5 N3 . 1.249(16)
